data_4123125
loop_
_publ_author_name
'Hamilton, Clifton R.'
'Gau, Michael R.'
'Baglia, Regina A.'
'McWilliams, Sean F.'
'Zdilla, Michael J.'

_publ_section_title
;
 Mechanistic Elucidation of the Stepwise Formation of a Tetranuclear
 Manganese Pinned Butterfly Cluster via N-N Bond Cleavage, Hydrogen Atom
 Transfer, and Cluster Rearrangement.
;
_journal_name_full 'Journal of the American Chemical Society'
_journal_page_first 141218154447008
_journal_paper_doi 10.1021/ja508244x
_journal_year 2014
_chemical_formula_moiety '[C2.5H6],[MnN4Si4C22H44]'
_chemical_formula_sum 'C24.5 H50 Mn N4 Si4'
_chemical_formula_weight 567.98
_chemical_melting_point ?
_chemical_name_common MnBisBpy
_chemical_name_systematic
;
 ?
;
_space_group_crystal_system monoclinic
_space_group_IT_number 15
_space_group_name_Hall '-C 2yc'
_space_group_name_H-M_alt 'C 1 2/c 1'
_symmetry_space_group_name_Hall '-C 2yc'
_symmetry_space_group_name_H-M 'C 1 2/c 1'
_atom_sites_solution_hydrogens geom
_audit_creation_method SHELXL-2013
_cell_angle_alpha 90
_cell_angle_beta 106.295(3)
_cell_angle_gamma 90
_cell_formula_units_Z 4
_cell_length_a 15.1502(19)
_cell_length_b 28.231(4)
_cell_length_c 8.2921(10)
_cell_measurement_reflns_used 4902
_cell_measurement_temperature 100(2)
_cell_measurement_theta_max 28.015
_cell_measurement_theta_min 2.578
_cell_volume 3404.1(8)
_computing_cell_refinement 'SAINT (Bruker-AXS)'
_computing_data_collection 'COSMO (Bruker-AXS)'
_computing_data_reduction 'SADABS (Bruker-AXS)'
_computing_molecular_graphics XP
_computing_publication_material 'APEX2 Report Generator (Bruker-AXS)'
_computing_structure_refinement 'SHELXL-2013 (Sheldrick, 2013)'
_computing_structure_solution 'SHELXS-97 (Sheldrick, 2008)'
_diffrn_ambient_temperature 100(2)
_diffrn_detector_area_resol_mean 8.333
_diffrn_measured_fraction_theta_full 0.998
_diffrn_measured_fraction_theta_max 0.995
_diffrn_measurement_device_type 'Kappa APEX II DUO'
_diffrn_measurement_method 'Omega Scans'
_diffrn_radiation_type MoK\a
_diffrn_radiation_wavelength 0.71073
_diffrn_reflns_av_R_equivalents 0.0211
_diffrn_reflns_av_unetI/netI 0.0256
_diffrn_reflns_Laue_measured_fraction_full 0.998
_diffrn_reflns_Laue_measured_fraction_max 0.995
_diffrn_reflns_limit_h_max 19
_diffrn_reflns_limit_h_min -15
_diffrn_reflns_limit_k_max 33
_diffrn_reflns_limit_k_min -37
_diffrn_reflns_limit_l_max 10
_diffrn_reflns_limit_l_min -10
_diffrn_reflns_number 11493
_diffrn_reflns_point_group_measured_fraction_full 0.998
_diffrn_reflns_point_group_measured_fraction_max 0.995
_diffrn_reflns_theta_full 25.242
_diffrn_reflns_theta_max 28.045
_diffrn_reflns_theta_min 1.443
_diffrn_source 'Fine-focused sealed tube'
_exptl_absorpt_coefficient_mu 0.547
_exptl_absorpt_correction_T_max 0.7456
_exptl_absorpt_correction_T_min 0.6948
_exptl_absorpt_correction_type multi-scan
_exptl_absorpt_process_details
;
   11605 Corrected reflections written to file mo_1399_0m.hkl
 Estimated minimum and maximum transmission:  0.6948  0.7456
 The ratio of these values is more reliable than their absolute values!
 Additional spherical absorption correction applied with mu*r =  0.2000
 Lambda/2 correction factor = 0.0015
;
_exptl_crystal_colour Red
_exptl_crystal_density_diffrn 1.108
_exptl_crystal_density_meas ?
_exptl_crystal_description Needle
_exptl_crystal_F_000 1224
_exptl_crystal_size_max 0.300
_exptl_crystal_size_mid 0.150
_exptl_crystal_size_min 0.100
_platon_squeeze_details
;
;
_refine_diff_density_max 0.454
_refine_diff_density_min -0.216
_refine_diff_density_rms 0.050
_refine_ls_extinction_method none
_refine_ls_goodness_of_fit_ref 1.028
_refine_ls_hydrogen_treatment constr
_refine_ls_matrix_type full
_refine_ls_number_parameters 147
_refine_ls_number_reflns 4108
_refine_ls_number_restraints 0
_refine_ls_restrained_S_all 1.028
_refine_ls_R_factor_all 0.0357
_refine_ls_R_factor_gt 0.0285
_refine_ls_shift/su_max 0.001
_refine_ls_shift/su_mean 0.000
_refine_ls_structure_factor_coef Fsqd
_refine_ls_weighting_details 'w=1/[\s^2^(Fo^2^)+(0.0443P)^2^+1.0497P] where P=(Fo^2^+2Fc^2^)/3'
_refine_ls_weighting_scheme calc
_refine_ls_wR_factor_gt 0.0744
_refine_ls_wR_factor_ref 0.0768
_reflns_Friedel_coverage 0.000
_reflns_number_gt 3517
_reflns_number_total 4108
_reflns_threshold_expression 'I > 2\s(I)'
_cod_data_source_file ja508244x_si_002.cif
_cod_data_source_block MnNR2Bpy
_cod_depositor_comments
;
The following automatic conversions were performed:

'_chemical_melting_point' value 'Not Determined' was changed to '?' -
the value is undefined or not
given.

'_exptl_absorpt_correction_type' value 'Multi-scan' changed
to 'multi-scan' according to
/home/saulius/struct/COD-crude-data--automatic-downloads/rss-feeds/ACS/lib/dictionaries/cif_core.dic
dictionary named 'cif_core.dic' version 2.4.2 from 2011-04-26.

Automatic conversion script
Id: cif_fix_values 2935 2014-11-11 08:27:57Z andrius 

The following automatic conversions were performed:

'_exptl_crystal_density_meas' value 'Not Measured' was changed to '?'
- the value is perceived as not measured.

Automatic conversion script
Id: cif_fix_values 3008 2015-01-20 13:52:24Z robertas 
;
_cod_original_cell_volume 3404.1(7)
_cod_original_formula_sum 'C24.50 H50 Mn N4 Si4'
_cod_database_code 4123125
_shelx_space_group_comment
;
The symmetry employed for this shelxl refinement is uniquely defined
by the following loop, which should always be used as a source of
symmetry information in preference to the above space-group names.
They are only intended as comments.
;
_shelx_estimated_absorpt_t_min 0.853
_shelx_estimated_absorpt_t_max 0.947
_shelxl_version_number 2013-3

loop_
_space_group_symop_operation_xyz
'x, y, z'
'-x, y, -z+1/2'
'x+1/2, y+1/2, z'
'-x+1/2, y+1/2, -z+1/2'
'-x, -y, -z'
'x, -y, z-1/2'
'-x+1/2, -y+1/2, -z'
'x+1/2, -y+1/2, z-1/2'

loop_
_atom_site_label
_atom_site_type_symbol
_atom_site_fract_x
_atom_site_fract_y
_atom_site_fract_z
_atom_site_U_iso_or_equiv
_atom_site_adp_type
_atom_site_occupancy
_atom_site_site_symmetry_order
_atom_site_calc_flag
_atom_site_refinement_flags_posn
_atom_site_refinement_flags_adp
_atom_site_refinement_flags_occupancy
Mn1 Mn 0.0000 0.34205(2) 0.7500 0.01633(8) Uani 1 2 d S T P
Si2 Si 0.13830(2) 0.41758(2) 0.67207(4) 0.01746(9) Uani 1 1 d . . .
Si1 Si 0.21178(3) 0.35541(2) 0.97461(5) 0.01891(9) Uani 1 1 d . . .
N1 N 0.03762(8) 0.27715(4) 0.62258(13) 0.0197(2) Uani 1 1 d . . .
N2 N 0.12490(7) 0.37457(4) 0.80877(13) 0.0171(2) Uani 1 1 d . . .
C21 C 0.16651(11) 0.32662(6) 1.13989(18) 0.0292(3) Uani 1 1 d . . .
H21A H 0.1281 0.3492 1.1792 0.044 Uiso 1 1 calc R U .
H21B H 0.2182 0.3168 1.2345 0.044 Uiso 1 1 calc R U .
H21C H 0.1297 0.2988 1.0920 0.044 Uiso 1 1 calc R U .
C23 C 0.28557(11) 0.30963(5) 0.9094(2) 0.0307(3) Uani 1 1 d . . .
H23A H 0.2462 0.2851 0.8423 0.046 Uiso 1 1 calc R U .
H23B H 0.3273 0.2953 1.0097 0.046 Uiso 1 1 calc R U .
H23C H 0.3216 0.3248 0.8424 0.046 Uiso 1 1 calc R U .
C33 C 0.15065(12) 0.47877(5) 0.76404(19) 0.0312(3) Uani 1 1 d . . .
H33A H 0.0995 0.4852 0.8116 0.047 Uiso 1 1 calc R U .
H33B H 0.1500 0.5020 0.6758 0.047 Uiso 1 1 calc R U .
H33C H 0.2089 0.4811 0.8527 0.047 Uiso 1 1 calc R U .
C32 C 0.03597(10) 0.41908(5) 0.48267(17) 0.0256(3) Uani 1 1 d . . .
H32A H 0.0291 0.3883 0.4261 0.038 Uiso 1 1 calc R U .
H32B H 0.0446 0.4437 0.4054 0.038 Uiso 1 1 calc R U .
H32C H -0.0194 0.4260 0.5174 0.038 Uiso 1 1 calc R U .
C31 C 0.24121(11) 0.40682(6) 0.5911(2) 0.0313(3) Uani 1 1 d . . .
H31A H 0.2973 0.4069 0.6854 0.047 Uiso 1 1 calc R U .
H31B H 0.2450 0.4319 0.5117 0.047 Uiso 1 1 calc R U .
H31C H 0.2348 0.3761 0.5342 0.047 Uiso 1 1 calc R U .
C11 C 0.02294(9) 0.23431(4) 0.68124(15) 0.0171(2) Uani 1 1 d . . .
C15 C 0.08089(10) 0.27948(5) 0.50165(18) 0.0260(3) Uani 1 1 d . . .
H15 H 0.0923 0.3098 0.4619 0.031 Uiso 1 1 calc R U .
C12 C 0.04957(10) 0.19296(5) 0.61693(18) 0.0250(3) Uani 1 1 d . . .
H12 H 0.0379 0.1630 0.6589 0.030 Uiso 1 1 calc R U .
C14 C 0.10967(10) 0.23967(5) 0.43217(18) 0.0276(3) Uani 1 1 d . . .
H14 H 0.1398 0.2426 0.3465 0.033 Uiso 1 1 calc R U .
C13 C 0.09326(11) 0.19578(5) 0.49106(19) 0.0293(3) Uani 1 1 d . . .
H13 H 0.1117 0.1678 0.4458 0.035 Uiso 1 1 calc R U .
C22 C 0.29061(11) 0.40385(6) 1.0860(2) 0.0339(4) Uani 1 1 d . . .
H22A H 0.3207 0.4185 1.0082 0.051 Uiso 1 1 calc R U .
H22B H 0.3374 0.3905 1.1818 0.051 Uiso 1 1 calc R U .
H22C H 0.2549 0.4278 1.1260 0.051 Uiso 1 1 calc R U .

loop_
_atom_site_aniso_label
_atom_site_aniso_U_11
_atom_site_aniso_U_22
_atom_site_aniso_U_33
_atom_site_aniso_U_23
_atom_site_aniso_U_13
_atom_site_aniso_U_12
Mn1 0.02070(15) 0.01444(14) 0.01552(14) 0.000 0.00782(11) 0.000
Si2 0.02128(19) 0.01544(17) 0.01649(17) 0.00165(12) 0.00667(14) 0.00007(12)
Si1 0.02062(19) 0.01791(18) 0.01737(18) 0.00185(13) 0.00398(14) 0.00366(13)
N1 0.0244(6) 0.0184(5) 0.0181(5) -0.0005(4) 0.0091(5) -0.0001(4)
N2 0.0205(5) 0.0164(5) 0.0151(5) 0.0016(4) 0.0060(4) 0.0014(4)
C21 0.0307(8) 0.0340(8) 0.0219(7) 0.0101(6) 0.0059(6) 0.0072(6)
C23 0.0316(8) 0.0303(8) 0.0299(8) 0.0025(6) 0.0081(6) 0.0121(6)
C33 0.0463(9) 0.0166(6) 0.0296(8) 0.0014(6) 0.0087(7) -0.0009(6)
C32 0.0301(8) 0.0251(7) 0.0197(7) 0.0081(5) 0.0036(6) -0.0031(5)
C31 0.0315(8) 0.0355(8) 0.0317(8) 0.0073(6) 0.0170(7) 0.0033(6)
C11 0.0150(6) 0.0198(6) 0.0149(6) -0.0005(5) 0.0016(5) 0.0006(5)
C15 0.0355(8) 0.0232(7) 0.0242(7) 0.0012(5) 0.0161(6) 0.0009(6)
C12 0.0289(7) 0.0186(6) 0.0279(7) 0.0015(5) 0.0087(6) 0.0052(5)
C14 0.0321(8) 0.0320(8) 0.0229(7) -0.0002(6) 0.0148(6) 0.0069(6)
C13 0.0353(8) 0.0255(7) 0.0294(8) -0.0045(6) 0.0127(6) 0.0094(6)
C22 0.0335(8) 0.0283(8) 0.0309(8) 0.0012(6) -0.0056(7) -0.0003(6)

loop_
_atom_type_symbol
_atom_type_description
_atom_type_scat_dispersion_real
_atom_type_scat_dispersion_imag
_atom_type_scat_source
C C 0.0033 0.0016 'International Tables Vol C Tables 4.2.6.8 and 6.1.1.4'
H H 0.0000 0.0000 'International Tables Vol C Tables 4.2.6.8 and 6.1.1.4'
N N 0.0061 0.0033 'International Tables Vol C Tables 4.2.6.8 and 6.1.1.4'
Si Si 0.0817 0.0704 'International Tables Vol C Tables 4.2.6.8 and 6.1.1.4'
Mn Mn 0.3368 0.7283 'International Tables Vol C Tables 4.2.6.8 and 6.1.1.4'

loop_
_geom_angle_atom_site_label_1
_geom_angle_atom_site_label_2
_geom_angle_atom_site_label_3
_geom_angle
_geom_angle_site_symmetry_1
_geom_angle_site_symmetry_3
N2 Mn1 N2 126.39(6) 2_556 .
N2 Mn1 N1 97.92(4) 2_556 2_556
N2 Mn1 N1 126.26(4) . 2_556
N2 Mn1 N1 126.26(4) 2_556 .
N2 Mn1 N1 97.92(4) . .
N1 Mn1 N1 72.11(6) 2_556 .
N2 Si2 C32 110.33(6) . .
N2 Si2 C33 113.63(6) . .
C32 Si2 C33 106.54(7) . .
N2 Si2 C31 112.63(6) . .
C32 Si2 C31 106.12(7) . .
C33 Si2 C31 107.14(8) . .
N2 Si1 C22 113.98(6) . .
N2 Si1 C21 111.62(6) . .
C22 Si1 C21 105.54(8) . .
N2 Si1 C23 111.87(6) . .
C22 Si1 C23 107.08(8) . .
C21 Si1 C23 106.23(7) . .
C15 N1 C11 118.57(11) . .
C15 N1 Mn1 123.17(9) . .
C11 N1 Mn1 118.01(8) . .
Si1 N2 Si2 123.47(7) . .
Si1 N2 Mn1 120.40(6) . .
Si2 N2 Mn1 115.88(6) . .
N1 C11 C12 121.42(12) . .
N1 C11 C11 115.84(7) . 2_556
C12 C11 C11 122.74(8) . 2_556
N1 C15 C14 123.06(13) . .
C13 C12 C11 119.49(13) . .
C13 C14 C15 118.13(14) . .
C14 C13 C12 119.32(13) . .

loop_
_geom_bond_atom_site_label_1
_geom_bond_atom_site_label_2
_geom_bond_distance
_geom_bond_site_symmetry_2
Mn1 N2 2.0354(11) 2_556
Mn1 N2 2.0354(11) .
Mn1 N1 2.2663(11) 2_556
Mn1 N1 2.2663(11) .
Si2 N2 1.7116(11) .
Si2 C32 1.8724(14) .
Si2 C33 1.8763(15) .
Si2 C31 1.8870(15) .
Si1 N2 1.7032(11) .
Si1 C22 1.8789(16) .
Si1 C21 1.8807(16) .
Si1 C23 1.8844(15) .
N1 C15 1.3449(18) .
N1 C11 1.3453(16) .
C11 C12 1.3894(18) .
C11 C11 1.493(3) 2_556
C15 C14 1.388(2) .
C12 C13 1.386(2) .
C14 C13 1.380(2) .

loop_
_geom_torsion_atom_site_label_1
_geom_torsion_atom_site_label_2
_geom_torsion_atom_site_label_3
_geom_torsion_atom_site_label_4
_geom_torsion
_geom_torsion_site_symmetry_1
_geom_torsion_site_symmetry_4
C22 Si1 N2 Si2 39.01(10) . .
C21 Si1 N2 Si2 158.46(8) . .
C23 Si1 N2 Si2 -82.65(9) . .
C22 Si1 N2 Mn1 -146.91(8) . .
C21 Si1 N2 Mn1 -27.46(9) . .
C23 Si1 N2 Mn1 91.43(8) . .
C32 Si2 N2 Si1 167.41(8) . .
C33 Si2 N2 Si1 -73.02(10) . .
C31 Si2 N2 Si1 49.05(10) . .
C32 Si2 N2 Mn1 -6.91(9) . .
C33 Si2 N2 Mn1 112.66(8) . .
C31 Si2 N2 Mn1 -125.28(7) . .
C15 N1 C11 C12 -1.5(2) . .
Mn1 N1 C11 C12 -175.84(10) . .
C15 N1 C11 C11 178.28(13) . 2_556
Mn1 N1 C11 C11 3.92(18) . 2_556
C11 N1 C15 C14 1.2(2) . .
Mn1 N1 C15 C14 175.29(11) . .
N1 C11 C12 C13 0.8(2) . .
C11 C11 C12 C13 -178.93(15) 2_556 .
N1 C15 C14 C13 -0.3(2) . .
C15 C14 C13 C12 -0.4(2) . .
C11 C12 C13 C14 0.1(2) . .

loop_
_platon_squeeze_void_nr
_platon_squeeze_void_average_x
_platon_squeeze_void_average_y
_platon_squeeze_void_average_z
_platon_squeeze_void_volume
_platon_squeeze_void_count_electrons
_platon_squeeze_void_content
1 0.000 0.000 -0.026 288 38 ' '
2 0.500 0.500 -0.032 288 38 ' '
